data_1572377
loop_
_publ_author_name
'Abdul Manan, Mohd Abdul Fatah'
'Cordes, David B.'
'McKay, Aidan P.'

_publ_section_title
;
 Methyl 2-[(Z)-5-bromo-2-oxoindolin-3-ylidene]hydrazinecarbodithioate
;
_journal_coeditor_code HB4481
_journal_issue 8
_journal_name_full IUCrData
_journal_paper_doi 10.1107/S2414314624007879
_journal_volume 9
_journal_year 2024
_chemical_formula_iupac 'C10 H8 Br N3 O S2'
_chemical_formula_moiety 'C10 H8 Br N3 O S2'
_chemical_formula_sum 'C10 H8 Br N3 O S2'
_chemical_formula_weight 330.22
_chemical_name_systematic
;
Methyl 2-[(<i>Z</i>)-5-bromo-2-oxoindolin-3-ylidene]hydrazinecarbodithioate
;
_space_group_crystal_system monoclinic
_space_group_IT_number 14
_space_group_name_Hall '-P 2yn'
_space_group_name_H-M_alt 'P 1 21/n 1'
_atom_sites_solution_hydrogens mixed
_atom_sites_solution_primary dual
_audit_creation_method
;
Olex2 1.5
(compiled 2023.08.24 svn.re1ec1418 for OlexSys, GUI svn.r6817)
;
_cell_angle_alpha 90
_cell_angle_beta 97.141(4)
_cell_angle_gamma 90
_cell_formula_units_Z 4
_cell_length_a 6.6331(3)
_cell_length_b 7.5726(3)
_cell_length_c 24.6985(10)
_cell_measurement_reflns_used 3279
_cell_measurement_temperature 125
_cell_measurement_theta_max 75.3340
_cell_measurement_theta_min 3.6090
_cell_volume 1230.98(9)
_computing_cell_refinement
;
CrysAlisPro 1.171.42.94a (Rigaku OD, 2023)
;
_computing_data_collection
;
CrysAlisPro 1.171.42.94a (Rigaku OD, 2023)
;
_computing_data_reduction
;
CrysAlisPro 1.171.42.94a (Rigaku OD, 2023)
;
_computing_molecular_graphics
;
Mercury (Macrae <i>et al.</i>,  2020)
;
_computing_publication_material
;
Olex2 1.5 (Dolomanov <i>et al.</i>,  2009), publCIF (Westrip,
2010)
;
_computing_structure_refinement
;
<i>SHELXL2019/3</i> (Sheldrick, 2015b)
;
_computing_structure_solution
;
<i>SHELXT</i>  (Sheldrick, 2015a)
;
_diffrn_ambient_temperature 125
_diffrn_detector 'hybrid photon counting detector'
_diffrn_detector_area_resol_mean 5.8140
_diffrn_measured_fraction_theta_full 0.999
_diffrn_measured_fraction_theta_max 0.968
_diffrn_measurement_device 'AFC11: Quarter \c 4 circle'
_diffrn_measurement_device_type 'Rigaku XtaLAB P200K'
_diffrn_measurement_method 'shutterless scans'
_diffrn_measurement_specimen_support Loop
_diffrn_radiation_monochromator 'Rigaku Osmic Confocal Optical System'
_diffrn_radiation_probe x-ray
_diffrn_radiation_type 'Cu K\a'
_diffrn_radiation_wavelength 1.54184
_diffrn_reflns_av_R_equivalents 0.1931
_diffrn_reflns_av_unetI/netI 0.0989
_diffrn_reflns_limit_h_max 7
_diffrn_reflns_limit_h_min -7
_diffrn_reflns_limit_k_max 9
_diffrn_reflns_limit_k_min -9
_diffrn_reflns_limit_l_max 30
_diffrn_reflns_limit_l_min -5
_diffrn_reflns_number 11959
_diffrn_reflns_theta_full 67.684
_diffrn_reflns_theta_max 76.341
_diffrn_reflns_theta_min 6.117
_diffrn_source 'Rotating Anode'
_exptl_absorpt_coefficient_mu 7.626
_exptl_absorpt_correction_T_max 0.11398
_exptl_absorpt_correction_T_min 0.02538
_exptl_absorpt_correction_type multi-scan
_exptl_absorpt_process_details
;
(CrysAlisPr; Rigaku OD, 2023)
;
_exptl_crystal_colour orange
_exptl_crystal_density_diffrn 1.782
_exptl_crystal_description needle
_exptl_crystal_F_000 656
_exptl_crystal_size_max 0.11
_exptl_crystal_size_mid 0.01
_exptl_crystal_size_min 0.01
_exptl_crystal_size_rad 0.400
_refine_diff_density_max 1.369
_refine_diff_density_min -1.056
_refine_ls_extinction_method none
_refine_ls_goodness_of_fit_ref 1.136
_refine_ls_hydrogen_treatment mixed
_refine_ls_matrix_type full
_refine_ls_number_parameters 164
_refine_ls_number_reflns 2513
_refine_ls_number_restraints 2
_refine_ls_restrained_S_all 1.136
_refine_ls_R_factor_all 0.1143
_refine_ls_R_factor_gt 0.0927
_refine_ls_shift/su_max 0.000
_refine_ls_shift/su_mean 0.000
_refine_ls_structure_factor_coef Fsqd
_refine_ls_weighting_details 'w=1/[\s^2^(Fo^2^)+(0.1450P)^2^+4.1265P] where P=(Fo^2^+2Fc^2^)/3'
_refine_ls_weighting_scheme calc
_refine_ls_wR_factor_gt 0.2640
_refine_ls_wR_factor_ref 0.2933
_reflns_number_gt 1869
_reflns_number_total 2513
_reflns_threshold_expression 'I > 2\s(I)'
_cod_data_source_file hb4481.cif
_cod_data_source_block I
_cod_database_code 1572377
_shelx_space_group_comment
;
The symmetry employed for this shelxl refinement is uniquely defined
by the following loop, which should always be used as a source of
symmetry information in preference to the above space-group names.
They are only intended as comments.
;
_shelx_estimated_absorpt_t_min 0.488
_shelx_estimated_absorpt_t_max 0.928

loop_
_space_group_symop_operation_xyz
'x, y, z'
'-x+1/2, y+1/2, -z+1/2'
'-x, -y, -z'
'x-1/2, -y-1/2, z-1/2'

loop_
_atom_site_type_symbol
_atom_site_label
_atom_site_fract_x
_atom_site_fract_y
_atom_site_fract_z
_atom_site_U_iso_or_equiv
_atom_site_adp_type
_atom_site_calc_flag
_atom_site_occupancy
_atom_site_disorder_assembly
_atom_site_disorder_group
Br Br5 -0.00632(16) 0.49654(14) 0.40002(4) 0.0565(4) Uani d 1 . .
S S11 0.3366(4) 0.2379(4) 0.68815(10) 0.0606(7) Uani d 1 . .
S S10 0.7209(4) 0.0479(4) 0.73636(10) 0.0602(7) Uani d 1 . .
O O2 0.9075(10) 0.0482(9) 0.5665(3) 0.0519(15) Uani d 1 . .
N N1 0.7784(13) 0.1254(11) 0.4779(3) 0.0497(17) Uani d 1 . .
N N4 0.6432(12) 0.1539(11) 0.6357(3) 0.0500(17) Uani d 1 . .
N N3 0.5194(11) 0.2188(10) 0.5925(3) 0.0471(17) Uani d 1 . .
C C2 0.7769(15) 0.1156(13) 0.5335(4) 0.051(2) Uani d 1 . .
C C6 0.2344(13) 0.3758(12) 0.4224(4) 0.048(2) Uani d 1 . .
C C9 0.5992(16) 0.2052(13) 0.4534(4) 0.052(2) Uani d 1 . .
C C4 0.4781(16) 0.2581(12) 0.4928(4) 0.050(2) Uani d 1 . .
C C5 0.2935(15) 0.3440(12) 0.4784(4) 0.0483(19) Uani d 1 . .
H H5 0.210762 0.379717 0.505144 0.058 Uiso calc 1 . .
C C10 0.5760(17) 0.1466(13) 0.6859(4) 0.054(2) Uani d 1 . .
C C7 0.3544(14) 0.3217(13) 0.3840(4) 0.051(2) Uani d 1 . .
H H7 0.309938 0.343966 0.346543 0.061 Uiso calc 1 . .
C C11 0.3089(19) 0.2206(17) 0.7602(5) 0.065(3) Uani d 1 . .
H H11A 0.175584 0.266410 0.766485 0.098 Uiso calc 1 . .
H H11B 0.415852 0.289473 0.781506 0.098 Uiso calc 1 . .
H H11C 0.320165 0.096497 0.771421 0.098 Uiso calc 1 . .
C C8 0.5376(16) 0.2359(13) 0.3979(4) 0.053(2) Uani d 1 . .
H H8 0.618622 0.199134 0.370855 0.064 Uiso calc 1 . .
C C3 0.5842(16) 0.2045(13) 0.5453(4) 0.052(2) Uani d 1 . .
H H4 0.753(10) 0.069(10) 0.633(4) 0.04(2) Uiso d 1 . .
H H1 0.881(13) 0.046(12) 0.467(4) 0.05(3) Uiso d 1 . .

loop_
_atom_site_aniso_label
_atom_site_aniso_U_11
_atom_site_aniso_U_22
_atom_site_aniso_U_33
_atom_site_aniso_U_12
_atom_site_aniso_U_13
_atom_site_aniso_U_23
Br5 0.0560(7) 0.0579(7) 0.0547(7) 0.0055(4) 0.0036(5) 0.0015(4)
S11 0.0661(15) 0.0663(15) 0.0499(13) 0.0133(12) 0.0089(11) 0.0043(11)
S10 0.0692(16) 0.0626(15) 0.0472(13) 0.0112(12) 0.0007(11) 0.0017(11)
O2 0.049(4) 0.055(4) 0.051(3) 0.004(3) 0.002(3) -0.001(3)
N1 0.060(5) 0.048(4) 0.043(4) 0.000(3) 0.012(3) -0.001(3)
N4 0.052(4) 0.047(4) 0.050(4) 0.007(3) 0.004(3) 0.002(3)
N3 0.049(4) 0.042(4) 0.050(4) 0.002(3) 0.002(3) 0.000(3)
C2 0.058(5) 0.047(5) 0.047(5) -0.009(4) 0.008(4) -0.006(4)
C6 0.034(4) 0.046(4) 0.061(5) 0.000(3) -0.008(4) 0.001(4)
C9 0.060(6) 0.043(5) 0.056(5) -0.005(4) 0.013(4) -0.001(4)
C4 0.067(6) 0.038(4) 0.043(4) -0.003(4) 0.002(4) -0.003(3)
C5 0.058(5) 0.042(4) 0.044(5) -0.007(4) 0.002(4) -0.002(3)
C10 0.074(6) 0.043(5) 0.046(5) 0.004(4) 0.007(4) -0.002(4)
C7 0.052(5) 0.055(5) 0.046(5) -0.002(4) 0.009(4) 0.006(4)
C11 0.070(7) 0.070(7) 0.058(6) 0.009(5) 0.019(5) -0.004(5)
C8 0.060(6) 0.052(5) 0.049(5) -0.011(4) 0.013(4) 0.000(4)
C3 0.059(5) 0.046(5) 0.052(5) -0.001(4) 0.012(4) -0.004(4)

loop_
_atom_type_symbol
_atom_type_description
_atom_type_scat_dispersion_real
_atom_type_scat_dispersion_imag
_atom_type_scat_source
C C 0.0181 0.0091 'International Tables Vol C Tables 4.2.6.8 and 6.1.1.4'
H H 0.0000 0.0000 'International Tables Vol C Tables 4.2.6.8 and 6.1.1.4'
N N 0.0311 0.0180 'International Tables Vol C Tables 4.2.6.8 and 6.1.1.4'
O O 0.0492 0.0322 'International Tables Vol C Tables 4.2.6.8 and 6.1.1.4'
S S 0.3331 0.5567 'International Tables Vol C Tables 4.2.6.8 and 6.1.1.4'
Br Br -0.6763 1.2805 'International Tables Vol C Tables 4.2.6.8 and 6.1.1.4'

loop_
_geom_angle_atom_site_label_1
_geom_angle_atom_site_label_2
_geom_angle_atom_site_label_3
_geom_angle_site_symmetry_1
_geom_angle_site_symmetry_3
_geom_angle
_geom_angle_publ_flag
C10 S11 C11 . . 101.9(5) ?
C2 N1 C9 . . 110.1(8) ?
C2 N1 H1 . . 110(7) ?
C9 N1 H1 . . 137(7) ?
N3 N4 C10 . . 119.6(8) ?
N3 N4 H4 . . 124(5) ?
C10 N4 H4 . . 111(5) ?
C3 N3 N4 . . 116.2(8) ?
O2 C2 N1 . . 126.5(9) ?
O2 C2 C3 . . 127.3(9) ?
N1 C2 C3 . . 106.3(8) ?
C5 C6 Br5 . . 119.9(7) ?
C7 C6 Br5 . . 119.3(7) ?
C7 C6 C5 . . 120.8(8) ?
C4 C9 N1 . . 110.7(9) ?
C4 C9 C8 . . 120.8(10) ?
C8 C9 N1 . . 128.5(9) ?
C9 C4 C3 . . 106.6(9) ?
C5 C4 C9 . . 121.3(9) ?
C5 C4 C3 . . 132.1(9) ?
C6 C5 H5 . . 121.3 ?
C4 C5 C6 . . 117.3(9) ?
C4 C5 H5 . . 121.3 ?
S10 C10 S11 . . 127.1(6) ?
N4 C10 S11 . . 114.4(7) ?
N4 C10 S10 . . 118.4(8) ?
C6 C7 H7 . . 118.9 ?
C6 C7 C8 . . 122.3(9) ?
C8 C7 H7 . . 118.9 ?
S11 C11 H11A . . 109.5 ?
S11 C11 H11B . . 109.5 ?
S11 C11 H11C . . 109.5 ?
H11A C11 H11B . . 109.5 ?
H11A C11 H11C . . 109.5 ?
H11B C11 H11C . . 109.5 ?
C9 C8 H8 . . 121.2 ?
C7 C8 C9 . . 117.5(9) ?
C7 C8 H8 . . 121.2 ?
N3 C3 C2 . . 126.6(9) ?
N3 C3 C4 . . 126.9(9) ?
C4 C3 C2 . . 106.3(8) ?

loop_
_geom_bond_atom_site_label_1
_geom_bond_atom_site_label_2
_geom_bond_site_symmetry_2
_geom_bond_distance
_geom_bond_publ_flag
Br5 C6 . 1.863(8) ?
S11 C10 . 1.739(11) ?
S11 C11 . 1.816(11) ?
S10 C10 . 1.654(10) ?
O2 C2 . 1.224(12) ?
N1 C2 . 1.378(12) ?
N1 C9 . 1.402(13) ?
N1 H1 . 0.97(2) ?
N4 N3 . 1.355(11) ?
N4 C10 . 1.371(13) ?
N4 H4 . 0.98(2) ?
N3 C3 . 1.294(12) ?
C2 C3 . 1.505(14) ?
C6 C5 . 1.410(13) ?
C6 C7 . 1.375(14) ?
C9 C4 . 1.395(14) ?
C9 C8 . 1.399(14) ?
C4 C5 . 1.394(14) ?
C4 C3 . 1.455(13) ?
C5 H5 . 0.9500 ?
C7 H7 . 0.9500 ?
C7 C8 . 1.383(15) ?
C11 H11A . 0.9800 ?
C11 H11B . 0.9800 ?
C11 H11C . 0.9800 ?
C8 H8 . 0.9500 ?

loop_
_geom_hbond_atom_site_label_D
_geom_hbond_atom_site_label_H
_geom_hbond_atom_site_label_A
_geom_hbond_site_symmetry_A
_geom_hbond_distance_DH
_geom_hbond_distance_HA
_geom_hbond_distance_DA
_geom_hbond_angle_DHA
_geom_hbond_publ_flag
N4 H4 O2 . 0.98(2) 2.04(8) 2.715(11) 124(7) yes
N1 H1 O2 3_756 0.97(2) 1.86(4) 2.801(11) 163(10) yes
C5 H5 Br5 3_566 0.95 3.00 3.941(10) 172 yes
C7 H7 S10 4_565 0.95 2.83 3.775(10) 171 yes

loop_
_geom_torsion_atom_site_label_1
_geom_torsion_atom_site_label_2
_geom_torsion_atom_site_label_3
_geom_torsion_atom_site_label_4
_geom_torsion_site_symmetry_1
_geom_torsion_site_symmetry_2
_geom_torsion_site_symmetry_3
_geom_torsion_site_symmetry_4
_geom_torsion
_geom_torsion_publ_flag
Br5 C6 C5 C4 . . . . -178.0(7) ?
Br5 C6 C7 C8 . . . . 178.1(8) ?
O2 C2 C3 N3 . . . . -3.0(17) ?
O2 C2 C3 C4 . . . . -178.5(9) ?
N1 C2 C3 N3 . . . . 177.3(9) ?
N1 C2 C3 C4 . . . . 1.8(10) ?
N1 C9 C4 C5 . . . . 178.7(8) ?
N1 C9 C4 C3 . . . . -1.6(11) ?
N1 C9 C8 C7 . . . . -178.4(9) ?
N4 N3 C3 C2 . . . . 3.3(14) ?
N4 N3 C3 C4 . . . . 177.9(9) ?
N3 N4 C10 S11 . . . . -3.9(12) ?
N3 N4 C10 S10 . . . . 173.8(7) ?
C2 N1 C9 C4 . . . . 2.9(11) ?
C2 N1 C9 C8 . . . . -178.0(10) ?
C6 C7 C8 C9 . . . . -0.1(15) ?
C9 N1 C2 O2 . . . . 177.5(9) ?
C9 N1 C2 C3 . . . . -2.8(10) ?
C9 C4 C5 C6 . . . . -0.2(14) ?
C9 C4 C3 N3 . . . . -175.6(10) ?
C9 C4 C3 C2 . . . . -0.2(10) ?
C4 C9 C8 C7 . . . . 0.6(14) ?
C5 C6 C7 C8 . . . . -0.6(15) ?
C5 C4 C3 N3 . . . . 4.0(17) ?
C5 C4 C3 C2 . . . . 179.5(10) ?
C10 N4 N3 C3 . . . . -172.9(9) ?
C7 C6 C5 C4 . . . . 0.7(13) ?
C11 S11 C10 S10 . . . . 6.9(9) ?
C11 S11 C10 N4 . . . . -175.7(8) ?
C8 C9 C4 C5 . . . . -0.5(14) ?
C8 C9 C4 C3 . . . . 179.2(9) ?
C3 C4 C5 C6 . . . . -179.8(10) ?

loop_
_twin_individual_id
_twin_individual_mass_fraction_refined
_twin_individual_twin_matrix_11
_twin_individual_twin_matrix_12
_twin_individual_twin_matrix_13
_twin_individual_twin_matrix_21
_twin_individual_twin_matrix_22
_twin_individual_twin_matrix_23
_twin_individual_twin_matrix_31
_twin_individual_twin_matrix_32
_twin_individual_twin_matrix_33
1 0.944(3) 1.0000 0.0000 0.0000 0.0000 1.0000 0.0000 0.0000 0.0000 1.0000
2 0.056(3) 1.0014 0.0326 0.0068 0.0352 -0.9992 -0.0160 -0.8360 0.1572 -1.0007
